data_7219848
loop_
_publ_author_name
'Zhu, Liu-Zheng'
'Wang, Cong-Zhi'
'Mei, Lei'
'Wang, Lin'
'Liu, Yun-Hai'
'Zhu, Zhen-Tai'
'Zhao, Yu-Liang'
'Chai, Zhi-Fang'
'Shi, Wei-Qun'

_publ_section_title
;
 Two novel uranyl complexes of a semi-rigid aromatic tetracarboxylic acid
 supported by an organic base as an auxiliary ligand or a templating
 agent: an experimental and theoretical exploration
;
_journal_issue 15
_journal_name_full CrystEngComm
_journal_page_first 3031
_journal_paper_doi 10.1039/C5CE00223K
_journal_volume 17
_journal_year 2015
_chemical_formula_sum 'C37 H24 N4 O11 U'
_chemical_formula_weight 938.63
_chemical_name_systematic
; 
 ? 
;
_space_group_IT_number 2
_symmetry_cell_setting triclinic
_symmetry_space_group_name_Hall '-P 1'
_symmetry_space_group_name_H-M 'P -1'
_atom_sites_solution_hydrogens geom
_atom_sites_solution_primary direct
_atom_sites_solution_secondary difmap
_audit_creation_method SHELXL-97
_audit_update_record
;
2015-01-19 deposited with the CCDC.
2015-03-10 downloaded from the CCDC.
;
_cell_angle_alpha 83.42(3)
_cell_angle_beta 74.84(3)
_cell_angle_gamma 84.16(3)
_cell_formula_units_Z 2
_cell_length_a 9.6640(19)
_cell_length_b 11.505(2)
_cell_length_c 14.704(3)
_cell_measurement_temperature 293(2)
_cell_volume 1563.2(6)
_computing_structure_refinement 'SHELXL-97 (Sheldrick, 1997)'
_computing_structure_solution 'SHELXS-97 (Sheldrick, 1990)'
_diffrn_ambient_temperature 293(2)
_diffrn_measured_fraction_theta_full 0.925
_diffrn_measured_fraction_theta_max 0.925
_diffrn_radiation_monochromator graphite
_diffrn_radiation_source 'fine-focus sealed tube'
_diffrn_radiation_type MoK\a
_diffrn_radiation_wavelength 0.71073
_diffrn_reflns_av_R_equivalents 0.0000
_diffrn_reflns_av_sigmaI/netI 0.0361
_diffrn_reflns_limit_h_max 11
_diffrn_reflns_limit_h_min 0
_diffrn_reflns_limit_k_max 13
_diffrn_reflns_limit_k_min -13
_diffrn_reflns_limit_l_max 17
_diffrn_reflns_limit_l_min -16
_diffrn_reflns_number 5109
_diffrn_reflns_theta_full 25.00
_diffrn_reflns_theta_max 25.00
_diffrn_reflns_theta_min 1.79
_exptl_absorpt_coefficient_mu 5.268
_exptl_absorpt_correction_T_max 0.4188
_exptl_absorpt_correction_T_min 0.4188
_exptl_crystal_density_diffrn 1.994
_exptl_crystal_density_method 'not measured'
_exptl_crystal_description block
_exptl_crystal_F_000 908
_exptl_crystal_size_max 0.20
_exptl_crystal_size_mid 0.20
_exptl_crystal_size_min 0.20
_refine_diff_density_max 2.995
_refine_diff_density_min -2.442
_refine_diff_density_rms 0.198
_refine_ls_extinction_method none
_refine_ls_goodness_of_fit_ref 0.916
_refine_ls_hydrogen_treatment mixed
_refine_ls_matrix_type full
_refine_ls_number_parameters 480
_refine_ls_number_reflns 5109
_refine_ls_number_restraints 0
_refine_ls_restrained_S_all 0.916
_refine_ls_R_factor_all 0.0423
_refine_ls_R_factor_gt 0.0386
_refine_ls_shift/su_max 0.002
_refine_ls_shift/su_mean 0.000
_refine_ls_structure_factor_coef Fsqd
_refine_ls_weighting_details 'calc w=1/[\s^2^(Fo^2^)+(0.1000P)^2^+0.0000P] where P=(Fo^2^+2Fc^2^)/3'
_refine_ls_weighting_scheme calc
_refine_ls_wR_factor_gt 0.1024
_refine_ls_wR_factor_ref 0.1048
_reflns_number_gt 4691
_reflns_number_total 5109
_reflns_threshold_expression >2sigma(I)
_cod_data_source_file c5ce00223k2.cif
_cod_data_source_block bptc-bpy-u
_cod_depositor_comments 'Adding full bibliography for 7219848--7219849.cif.'
_cod_original_cell_volume 1563.2(5)
_cod_original_sg_symbol_H-M P-1
_cod_database_code 7219848

loop_
_symmetry_equiv_pos_as_xyz
'x, y, z'
'-x, -y, -z'

loop_
_atom_site_label
_atom_site_type_symbol
_atom_site_fract_x
_atom_site_fract_y
_atom_site_fract_z
_atom_site_U_iso_or_equiv
_atom_site_adp_type
_atom_site_occupancy
_atom_site_symmetry_multiplicity
_atom_site_calc_flag
_atom_site_refinement_flags
U1 U 0.51304(2) 0.639562(16) 0.631940(12) 0.01264(11) Uani 1 1 d .
O1 O 0.3329(5) 0.6831(4) 0.6920(3) 0.0181(9) Uani 1 1 d .
O2 O 0.6894(5) 0.5900(4) 0.5715(3) 0.0192(9) Uani 1 1 d .
O4 O 0.3241(5) 0.9271(4) 0.5425(3) 0.0211(10) Uani 1 1 d .
O7 O 0.5369(5) 0.5376(4) 0.7767(3) 0.0159(9) Uani 1 1 d .
O5 O 0.6046(5) 0.7606(4) 0.7141(3) 0.0203(9) Uani 1 1 d .
O9 O 0.4184(4) 0.6340(3) 0.4959(3) 0.0159(9) Uani 1 1 d .
O6 O 0.8035(5) 0.7429(4) 0.7668(3) 0.0247(10) Uani 1 1 d .
O10 O 0.5483(5) 0.5568(3) 0.3639(3) 0.0154(9) Uani 1 1 d .
O3 O 0.5315(5) 0.8167(3) 0.5372(3) 0.0177(9) Uani 1 1 d .
O11 O 0.6327(5) 0.9623(4) 0.0523(3) 0.0214(10) Uani 1 1 d .
N1 N 0.0017(6) 0.5029(5) 0.7847(4) 0.0198(12) Uani 1 1 d .
H1 H 0.0006 0.5472 0.8282 0.024 Uiso 1 1 calc R
O8 O 0.3285(5) 0.5022(4) 0.8831(3) 0.0225(10) Uani 1 1 d .
N3 N 0.9937(6) 0.3368(5) 1.0897(4) 0.0206(12) Uani 1 1 d .
N2 N 0.0071(6) 0.1640(5) 0.4155(4) 0.0197(12) Uani 1 1 d .
H2 H 0.0045 0.1212 0.3718 0.03(2) Uiso 1 1 calc R
N4 N 1.0016(6) -0.0254(5) 0.7302(4) 0.0221(12) Uani 1 1 d .
C20 C 0.0051(7) 0.3655(6) 0.6393(4) 0.0178(13) Uani 1 1 d .
C11 C 0.4200(7) 0.7156(6) 0.0682(4) 0.0196(13) Uani 1 1 d .
H11 H 0.3643 0.7153 0.1303 0.024 Uiso 1 1 calc R
C33 C 0.9982(7) 0.1155(6) 0.8756(4) 0.0196(14) Uani 1 1 d .
C10 C 0.5298(7) 0.7912(5) 0.0359(4) 0.0163(13) Uani 1 1 d .
C3 C 0.4575(7) 0.9710(6) 0.3393(4) 0.0173(13) Uani 1 1 d .
H3 H 0.4346 1.0409 0.3678 0.021 Uiso 1 1 calc R
C2 C 0.4570(6) 0.8654(5) 0.3949(4) 0.0133(11) Uani 1 1 d .
C15 C 0.6739(7) 0.7378(5) 0.7786(4) 0.0176(13) Uani 1 1 d .
C19 C 0.1317(7) 0.3894(6) 0.6590(4) 0.0186(13) Uani 1 1 d .
H19 H 0.2199 0.3597 0.6236 0.022 Uiso 1 1 calc R
C36 C 1.1208(8) 0.0174(6) 0.7380(5) 0.0238(15) Uani 1 1 d .
H36 H 1.2065 -0.0010 0.6939 0.029 Uiso 1 1 calc R
C18 C 0.1257(8) 0.4580(6) 0.7318(5) 0.0231(14) Uani 1 1 d .
H18 H 0.2113 0.4733 0.7443 0.028 Uiso 1 1 calc R
C12 C 0.3931(7) 0.6406(5) 0.0084(4) 0.0169(12) Uani 1 1 d .
H12 H 0.3210 0.5891 0.0314 0.020 Uiso 1 1 calc R
C16 C 0.5822(7) 0.7188(5) 0.8798(4) 0.0170(13) Uani 1 1 d .
C6 C 0.5133(6) 0.7613(5) 0.2536(4) 0.0152(12) Uani 1 1 d .
H6 H 0.5294 0.6915 0.2249 0.018 Uiso 1 1 calc R
C22 C -0.1219(8) 0.4769(6) 0.7678(5) 0.0240(15) Uani 1 1 d .
H22 H -0.2087 0.5047 0.8063 0.029 Uiso 1 1 calc R
C26 C 0.1072(8) 0.1368(6) 0.4626(5) 0.0240(15) Uani 1 1 d .
H26 H 0.1751 0.0743 0.4467 0.029 Uiso 1 1 calc R
C1 C 0.4314(7) 0.8700(5) 0.5009(4) 0.0172(13) Uani 1 1 d .
C27 C 0.1108(7) 0.2019(6) 0.5360(4) 0.0205(13) Uani 1 1 d .
H27 H 0.1804 0.1830 0.5697 0.025 Uiso 1 1 calc R
C30 C 0.9966(7) 0.1921(6) 0.9514(4) 0.0186(13) Uani 1 1 d .
C8 C 0.4838(6) 0.6420(5) 0.4082(4) 0.0129(12) Uani 1 1 d .
C5 C 0.5169(7) 0.8676(5) 0.1988(4) 0.0149(12) Uani 1 1 d .
C29 C 0.8944(7) 0.1834(6) 1.0389(4) 0.0190(13) Uani 1 1 d .
H29 H 0.8261 0.1284 1.0512 0.023 Uiso 1 1 calc R
C14 C 0.4404(7) 0.5534(5) 0.8543(4) 0.0181(13) Uani 1 1 d .
C37 C 1.1250(7) 0.0877(6) 0.8079(4) 0.0229(14) Uani 1 1 d .
H37 H 1.2111 0.1159 0.8096 0.027 Uiso 1 1 calc R
C7 C 0.4856(6) 0.7584(5) 0.3524(4) 0.0153(12) Uani 1 1 d .
C9 C 0.5639(7) 0.8795(6) 0.0914(4) 0.0191(13) Uani 1 1 d .
C25 C -0.0904(7) 0.2556(6) 0.4332(4) 0.0221(14) Uani 1 1 d .
H25 H -0.1569 0.2734 0.3970 0.025(19) Uiso 1 1 calc R
C24 C -0.0922(7) 0.3236(6) 0.5053(4) 0.0215(14) Uani 1 1 d .
H24 H -0.1599 0.3870 0.5182 0.026 Uiso 1 1 calc R
C31 C 1.0980(7) 0.2759(6) 0.9366(5) 0.0207(14) Uani 1 1 d .
H31 H 1.1682 0.2834 0.8797 0.025 Uiso 1 1 calc R
C17 C 0.6101(7) 0.7902(5) 0.9422(4) 0.0155(12) Uani 1 1 d .
H17 H 0.6852 0.8391 0.9206 0.019 Uiso 1 1 calc R
C28 C 0.8956(7) 0.2567(6) 1.1068(4) 0.0220(14) Uani 1 1 d .
H28 H 0.8280 0.2507 1.1649 0.026 Uiso 1 1 calc R
C13 C 0.4727(7) 0.6414(5) -0.0860(4) 0.0166(13) Uani 1 1 d .
C32 C 1.0927(7) 0.3474(6) 1.0071(4) 0.0200(14) Uani 1 1 d .
H32 H 1.1591 0.4037 0.9969 0.024 Uiso 1 1 calc R
C23 C 0.0087(7) 0.2958(6) 0.5584(4) 0.0178(13) Uani 1 1 d .
C35 C 0.8813(8) 0.0024(6) 0.7945(5) 0.0235(14) Uani 1 1 d .
H35 H 0.7967 -0.0257 0.7899 0.028 Uiso 1 1 calc R
C4 C 0.4917(7) 0.9734(5) 0.2419(4) 0.0169(12) Uani 1 1 d .
H4 H 0.4982 1.0448 0.2049 0.020 Uiso 1 1 calc R
C34 C 0.8730(7) 0.0708(6) 0.8685(4) 0.0217(14) Uani 1 1 d .
H34 H 0.7859 0.0863 0.9122 0.026 Uiso 1 1 calc R
C21 C -0.1248(7) 0.4102(6) 0.6954(4) 0.0203(14) Uani 1 1 d .
H21 H -0.2117 0.3957 0.6845 0.024 Uiso 1 1 calc R

loop_
_atom_site_aniso_label
_atom_site_aniso_U_11
_atom_site_aniso_U_22
_atom_site_aniso_U_33
_atom_site_aniso_U_23
_atom_site_aniso_U_13
_atom_site_aniso_U_12
U1 0.01691(17) 0.01294(14) 0.00797(14) -0.00354(8) -0.00215(9) -0.00035(9)
O1 0.024(3) 0.019(2) 0.013(2) -0.0042(17) -0.0066(18) 0.0002(18)
O2 0.025(3) 0.018(2) 0.017(2) -0.0068(17) -0.0073(19) -0.0025(18)
O4 0.024(3) 0.026(2) 0.012(2) -0.0043(17) -0.0011(18) 0.0031(18)
O7 0.021(2) 0.016(2) 0.013(2) -0.0026(16) -0.0076(17) 0.0004(16)
O5 0.035(3) 0.017(2) 0.014(2) -0.0058(17) -0.0121(19) -0.0073(18)
O9 0.018(2) 0.018(2) 0.012(2) -0.0023(16) -0.0042(17) -0.0016(16)
O6 0.021(3) 0.035(3) 0.018(2) -0.0048(19) -0.0004(19) -0.0092(19)
O10 0.020(2) 0.014(2) 0.012(2) -0.0037(15) -0.0016(17) -0.0025(16)
O3 0.030(3) 0.013(2) 0.0102(19) -0.0011(15) -0.0053(18) -0.0006(17)
O11 0.030(3) 0.020(2) 0.013(2) -0.0058(17) -0.0003(18) -0.0040(19)
N1 0.023(3) 0.023(3) 0.016(3) -0.009(2) -0.008(2) 0.000(2)
O8 0.025(3) 0.026(2) 0.019(2) -0.0035(18) -0.0073(19) -0.0062(19)
N3 0.021(3) 0.024(3) 0.019(3) -0.006(2) -0.008(2) 0.001(2)
N2 0.017(3) 0.027(3) 0.016(3) -0.010(2) -0.003(2) -0.001(2)
N4 0.023(3) 0.029(3) 0.014(3) -0.004(2) -0.001(2) -0.005(2)
C20 0.021(4) 0.019(3) 0.014(3) -0.003(2) -0.003(3) -0.004(2)
C11 0.023(4) 0.021(3) 0.013(3) -0.005(2) -0.001(3) -0.002(2)
C33 0.021(4) 0.020(3) 0.019(3) -0.007(3) -0.005(3) 0.002(2)
C10 0.020(3) 0.020(3) 0.010(3) -0.005(2) -0.006(2) 0.005(2)
C3 0.016(3) 0.022(3) 0.016(3) -0.008(2) -0.007(2) 0.001(2)
C2 0.013(3) 0.012(3) 0.016(3) -0.002(2) -0.004(2) -0.002(2)
C15 0.024(4) 0.017(3) 0.014(3) -0.009(2) -0.004(3) -0.004(2)
C19 0.012(3) 0.028(3) 0.019(3) -0.008(3) -0.007(2) -0.001(2)
C36 0.026(4) 0.027(3) 0.016(3) -0.009(3) 0.001(3) -0.002(3)
C18 0.021(4) 0.031(4) 0.022(3) -0.006(3) -0.009(3) -0.009(3)
C12 0.016(3) 0.022(3) 0.013(3) -0.002(2) -0.005(2) -0.002(2)
C16 0.019(3) 0.021(3) 0.011(3) -0.002(2) -0.006(2) -0.001(2)
C6 0.014(3) 0.019(3) 0.013(3) -0.007(2) -0.002(2) -0.003(2)
C22 0.023(4) 0.022(3) 0.025(4) -0.007(3) -0.002(3) -0.001(3)
C26 0.025(4) 0.024(3) 0.019(3) -0.005(3) 0.000(3) 0.002(3)
C1 0.026(4) 0.010(3) 0.014(3) -0.001(2) -0.004(3) 0.000(2)
C27 0.017(3) 0.028(3) 0.017(3) -0.002(3) -0.004(3) -0.003(3)
C30 0.019(4) 0.021(3) 0.013(3) 0.001(2) -0.003(3) 0.003(2)
C8 0.013(3) 0.015(3) 0.012(3) -0.006(2) -0.004(2) -0.003(2)
C5 0.015(3) 0.023(3) 0.008(3) -0.003(2) -0.003(2) 0.000(2)
C29 0.013(3) 0.025(3) 0.019(3) -0.004(2) -0.004(2) 0.001(2)
C14 0.027(4) 0.020(3) 0.009(3) 0.001(2) -0.007(3) -0.005(3)
C37 0.017(4) 0.034(4) 0.018(3) -0.008(3) -0.003(3) -0.001(3)
C7 0.013(3) 0.021(3) 0.013(3) -0.005(2) -0.002(2) -0.003(2)
C9 0.022(4) 0.024(3) 0.010(3) -0.003(2) -0.004(2) 0.002(3)
C25 0.027(4) 0.026(3) 0.014(3) -0.005(2) -0.005(3) -0.002(3)
C24 0.019(4) 0.026(3) 0.019(3) -0.004(3) -0.003(3) -0.002(3)
C31 0.019(4) 0.026(3) 0.019(3) -0.005(3) -0.005(3) -0.003(3)
C17 0.015(3) 0.014(3) 0.019(3) -0.002(2) -0.007(2) -0.003(2)
C28 0.024(4) 0.028(3) 0.012(3) -0.005(2) -0.003(3) 0.006(3)
C13 0.018(3) 0.021(3) 0.012(3) -0.004(2) -0.006(2) 0.000(2)
C32 0.021(4) 0.020(3) 0.018(3) -0.004(2) -0.002(3) -0.002(2)
C23 0.020(4) 0.023(3) 0.010(3) -0.007(2) 0.002(2) -0.007(2)
C35 0.023(4) 0.025(3) 0.025(3) -0.005(3) -0.007(3) -0.005(3)
C4 0.020(3) 0.015(3) 0.016(3) -0.003(2) -0.005(2) 0.000(2)
C34 0.023(4) 0.024(3) 0.016(3) -0.006(2) 0.000(3) -0.001(3)
C21 0.017(4) 0.026(3) 0.019(3) -0.004(3) -0.006(3) -0.004(3)

loop_
_atom_type_symbol
_atom_type_description
_atom_type_scat_dispersion_real
_atom_type_scat_dispersion_imag
_atom_type_scat_source
C C 0.0033 0.0016 'International Tables Vol C Tables 4.2.6.8 and 6.1.1.4'
H H 0.0000 0.0000 'International Tables Vol C Tables 4.2.6.8 and 6.1.1.4'
N N 0.0061 0.0033 'International Tables Vol C Tables 4.2.6.8 and 6.1.1.4'
O O 0.0106 0.0060 'International Tables Vol C Tables 4.2.6.8 and 6.1.1.4'
U U -9.6767 9.6646 'International Tables Vol C Tables 4.2.6.8 and 6.1.1.4'

loop_
_geom_angle_atom_site_label_1
_geom_angle_atom_site_label_2
_geom_angle_atom_site_label_3
_geom_angle
_geom_angle_site_symmetry_1
_geom_angle_site_symmetry_3
O2 U1 O1 177.36(17) . .
O2 U1 O5 90.81(18) . .
O1 U1 O5 91.55(18) . .
O2 U1 O3 90.77(18) . .
O1 U1 O3 90.95(18) . .
O5 U1 O3 75.89(15) . .
O2 U1 O7 92.34(18) . .
O1 U1 O7 87.33(17) . .
O5 U1 O7 70.71(15) . .
O3 U1 O7 146.49(14) . .
O2 U1 O10 86.52(17) . 2_666
O1 U1 O10 90.89(18) . 2_666
O5 U1 O10 142.08(14) . 2_666
O3 U1 O10 141.89(14) . 2_666
O7 U1 O10 71.62(14) . 2_666
O2 U1 O9 93.27(17) . .
O1 U1 O9 85.51(17) . .
O5 U1 O9 143.96(14) . .
O3 U1 O9 68.27(14) . .
O7 U1 O9 144.67(14) . .
O10 U1 O9 73.95(14) 2_666 .
C14 O7 U1 120.8(4) . .
C15 O5 U1 131.8(4) . .
C8 O9 U1 129.2(4) . .
C8 O10 U1 131.7(4) . 2_666
C1 O3 U1 125.2(4) . .
C18 N1 C22 118.1(6) . .
C32 N3 C28 121.2(6) . .
C26 N2 C25 122.6(6) . .
C35 N4 C36 116.4(6) . .
C19 C20 C21 118.2(6) . .
C19 C20 C23 120.7(6) . .
C21 C20 C23 121.1(6) . .
C12 C11 C10 120.4(6) . .
C34 C33 C37 117.4(6) . .
C34 C33 C30 121.4(6) . .
C37 C33 C30 121.2(6) . .
C11 C10 C17 118.3(6) . 1_554
C11 C10 C9 125.4(5) . .
C17 C10 C9 116.2(6) 1_554 .
C4 C3 C2 120.6(6) . .
C3 C2 C7 120.0(6) . .
C3 C2 C1 117.6(5) . .
C7 C2 C1 122.3(5) . .
O6 C15 O5 125.8(6) . .
O6 C15 C16 117.8(5) . .
O5 C15 C16 115.9(6) . .
C18 C19 C20 119.6(6) . .
N4 C36 C37 124.0(6) . .
N1 C18 C19 122.5(7) . .
C11 C12 C13 121.0(6) . .
C17 C16 C13 118.5(5) . 1_556
C17 C16 C15 114.4(5) . .
C13 C16 C15 127.1(5) 1_556 .
C5 C6 C7 120.2(5) . .
N1 C22 C21 122.7(6) . .
N2 C26 C27 119.9(6) . .
O4 C1 O3 126.5(6) . .
O4 C1 C2 118.3(6) . .
O3 C1 C2 115.1(5) . .
C26 C27 C23 119.2(6) . .
C29 C30 C31 117.9(6) . .
C29 C30 C33 121.5(6) . .
C31 C30 C33 120.5(6) . .
O10 C8 O9 124.4(5) . .
O10 C8 C7 116.3(5) . .
O9 C8 C7 119.4(5) . .
C6 C5 C4 120.1(5) . .
C6 C5 C9 123.8(5) . .
C4 C5 C9 115.7(5) . .
C28 C29 C30 119.8(6) . .
O8 C14 O7 125.5(6) . .
O8 C14 C13 119.2(5) . 1_556
O7 C14 C13 115.3(6) . 1_556
C36 C37 C33 119.1(7) . .
C6 C7 C2 119.0(5) . .
C6 C7 C8 118.2(5) . .
C2 C7 C8 122.7(5) . .
O11 C9 C10 121.0(5) . .
O11 C9 C5 118.0(6) . .
C10 C9 C5 120.9(5) . .
N2 C25 C24 120.1(6) . .
C25 C24 C23 119.0(6) . .
C32 C31 C30 119.5(6) . .
C16 C17 C10 122.4(6) . 1_556
N3 C28 C29 120.6(6) . .
C12 C13 C16 119.3(6) . 1_554
C12 C13 C14 117.7(6) . 1_554
C16 C13 C14 123.0(5) 1_554 1_554
N3 C32 C31 121.0(6) . .
C24 C23 C27 119.1(6) . .
C24 C23 C20 119.9(6) . .
C27 C23 C20 120.9(6) . .
N4 C35 C34 124.5(7) . .
C3 C4 C5 119.9(6) . .
C33 C34 C35 118.5(6) . .
C22 C21 C20 118.8(7) . .

loop_
_geom_bond_atom_site_label_1
_geom_bond_atom_site_label_2
_geom_bond_distance
_geom_bond_site_symmetry_2
U1 O2 1.773(5) .
U1 O1 1.784(5) .
U1 O5 2.319(4) .
U1 O3 2.328(4) .
U1 O7 2.363(4) .
U1 O10 2.384(4) 2_666
U1 O9 2.417(4) .
O4 C1 1.226(8) .
O7 C14 1.289(7) .
O5 C15 1.286(8) .
O9 C8 1.277(7) .
O6 C15 1.225(8) .
O10 C8 1.258(7) .
O10 U1 2.384(4) 2_666
O3 C1 1.293(8) .
O11 C9 1.219(8) .
N1 C18 1.337(9) .
N1 C22 1.350(9) .
O8 C14 1.237(8) .
N3 C32 1.337(8) .
N3 C28 1.346(9) .
N2 C26 1.324(9) .
N2 C25 1.341(9) .
N4 C35 1.329(9) .
N4 C36 1.334(9) .
C20 C19 1.388(10) .
C20 C21 1.394(9) .
C20 C23 1.502(8) .
C11 C12 1.387(9) .
C11 C10 1.392(9) .
C33 C34 1.394(10) .
C33 C37 1.396(9) .
C33 C30 1.495(9) .
C10 C17 1.394(8) 1_554
C10 C9 1.485(9) .
C3 C4 1.380(9) .
C3 C2 1.384(8) .
C2 C7 1.414(8) .
C2 C1 1.519(8) .
C15 C16 1.524(8) .
C19 C18 1.387(9) .
C36 C37 1.390(9) .
C12 C13 1.400(8) .
C16 C17 1.392(8) .
C16 C13 1.406(9) 1_556
C6 C5 1.384(9) .
C6 C7 1.404(8) .
C22 C21 1.389(9) .
C26 C27 1.391(9) .
C27 C23 1.394(9) .
C30 C29 1.402(9) .
C30 C31 1.403(9) .
C8 C7 1.488(8) .
C5 C4 1.406(8) .
C5 C9 1.518(8) .
C29 C28 1.382(9) .
C14 C13 1.518(8) 1_556
C25 C24 1.383(9) .
C24 C23 1.393(10) .
C31 C32 1.383(9) .
C17 C10 1.394(8) 1_556
C13 C16 1.406(9) 1_554
C13 C14 1.518(8) 1_554
C35 C34 1.396(9) .

loop_
_geom_torsion_atom_site_label_1
_geom_torsion_atom_site_label_2
_geom_torsion_atom_site_label_3
_geom_torsion_atom_site_label_4
_geom_torsion
_geom_torsion_site_symmetry_1
_geom_torsion_site_symmetry_4
O2 U1 O7 C14 171.4(5) . .
O1 U1 O7 C14 -11.2(4) . .
O5 U1 O7 C14 81.4(4) . .
O3 U1 O7 C14 76.5(5) . .
O10 U1 O7 C14 -103.1(5) 2_666 .
O9 U1 O7 C14 -89.6(5) . .
O2 U1 O5 C15 -68.7(5) . .
O1 U1 O5 C15 110.1(5) . .
O3 U1 O5 C15 -159.3(5) . .
O7 U1 O5 C15 23.5(5) . .
O10 U1 O5 C15 16.7(6) 2_666 .
O9 U1 O5 C15 -165.4(5) . .
O2 U1 O9 C8 -25.3(5) . .
O1 U1 O9 C8 157.1(5) . .
O5 U1 O9 C8 70.6(5) . .
O3 U1 O9 C8 64.3(5) . .
O7 U1 O9 C8 -124.0(5) . .
O10 U1 O9 C8 -110.7(5) 2_666 .
O2 U1 O3 C1 137.7(4) . .
O1 U1 O3 C1 -40.3(4) . .
O5 U1 O3 C1 -131.7(4) . .
O7 U1 O3 C1 -126.9(4) . .
O10 U1 O3 C1 52.3(5) 2_666 .
O9 U1 O3 C1 44.4(4) . .
C12 C11 C10 C17 0.7(9) . 1_554
C12 C11 C10 C9 176.6(6) . .
C4 C3 C2 C7 -2.8(9) . .
C4 C3 C2 C1 174.7(6) . .
U1 O5 C15 O6 103.1(7) . .
U1 O5 C15 C16 -85.3(6) . .
C21 C20 C19 C18 -1.1(9) . .
C23 C20 C19 C18 177.4(6) . .
C35 N4 C36 C37 -0.1(10) . .
C22 N1 C18 C19 2.1(10) . .
C20 C19 C18 N1 -0.1(10) . .
C10 C11 C12 C13 -1.7(10) . .
O6 C15 C16 C17 46.9(8) . .
O5 C15 C16 C17 -125.4(6) . .
O6 C15 C16 C13 -135.5(7) . 1_556
O5 C15 C16 C13 52.3(9) . 1_556
C18 N1 C22 C21 -3.0(10) . .
C25 N2 C26 C27 2.3(10) . .
U1 O3 C1 O4 76.6(7) . .
U1 O3 C1 C2 -107.2(5) . .
C3 C2 C1 O4 53.7(8) . .
C7 C2 C1 O4 -128.9(6) . .
C3 C2 C1 O3 -122.9(6) . .
C7 C2 C1 O3 54.5(8) . .
N2 C26 C27 C23 -0.4(10) . .
C34 C33 C30 C29 28.0(9) . .
C37 C33 C30 C29 -153.2(6) . .
C34 C33 C30 C31 -151.7(6) . .
C37 C33 C30 C31 27.1(9) . .
U1 O10 C8 O9 41.3(8) 2_666 .
U1 O10 C8 C7 -138.4(4) 2_666 .
U1 O9 C8 O10 85.9(7) . .
U1 O9 C8 C7 -94.4(6) . .
C7 C6 C5 C4 -0.4(9) . .
C7 C6 C5 C9 172.2(6) . .
C31 C30 C29 C28 0.4(9) . .
C33 C30 C29 C28 -179.3(6) . .
U1 O7 C14 O8 84.7(7) . .
U1 O7 C14 C13 -96.4(5) . 1_556
N4 C36 C37 C33 0.7(11) . .
C34 C33 C37 C36 -0.3(10) . .
C30 C33 C37 C36 -179.2(6) . .
C5 C6 C7 C2 2.0(9) . .
C5 C6 C7 C8 -179.6(6) . .
C3 C2 C7 C6 -0.4(9) . .
C1 C2 C7 C6 -177.7(6) . .
C3 C2 C7 C8 -178.8(6) . .
C1 C2 C7 C8 3.9(9) . .
O10 C8 C7 C6 20.8(8) . .
O9 C8 C7 C6 -158.9(5) . .
O10 C8 C7 C2 -160.8(6) . .
O9 C8 C7 C2 19.5(9) . .
C11 C10 C9 O11 -159.8(6) . .
C17 C10 C9 O11 16.2(9) 1_554 .
C11 C10 C9 C5 21.7(10) . .
C17 C10 C9 C5 -162.3(6) 1_554 .
C6 C5 C9 O11 -142.6(6) . .
C4 C5 C9 O11 30.2(9) . .
C6 C5 C9 C10 35.9(9) . .
C4 C5 C9 C10 -151.2(6) . .
C26 N2 C25 C24 -2.3(10) . .
N2 C25 C24 C23 0.3(10) . .
C29 C30 C31 C32 -0.9(9) . .
C33 C30 C31 C32 178.8(6) . .
C13 C16 C17 C10 -2.7(9) 1_556 1_556
C15 C16 C17 C10 175.2(6) . 1_556
C32 N3 C28 C29 -0.3(10) . .
C30 C29 C28 N3 0.2(10) . .
C11 C12 C13 C16 0.5(9) . 1_554
C11 C12 C13 C14 177.7(6) . 1_554
C28 N3 C32 C31 -0.3(10) . .
C30 C31 C32 N3 0.9(10) . .
C25 C24 C23 C27 1.5(9) . .
C25 C24 C23 C20 -177.6(6) . .
C26 C27 C23 C24 -1.4(9) . .
C26 C27 C23 C20 177.7(6) . .
C19 C20 C23 C24 -143.8(6) . .
C21 C20 C23 C24 34.7(9) . .
C19 C20 C23 C27 37.1(9) . .
C21 C20 C23 C27 -144.4(6) . .
C36 N4 C35 C34 -0.8(10) . .
C2 C3 C4 C5 4.3(9) . .
C6 C5 C4 C3 -2.7(9) . .
C9 C5 C4 C3 -175.9(6) . .
C37 C33 C34 C35 -0.5(9) . .
C30 C33 C34 C35 178.3(6) . .
N4 C35 C34 C33 1.2(10) . .
N1 C22 C21 C20 1.9(10) . .
C19 C20 C21 C22 0.3(9) . .
C23 C20 C21 C22 -178.3(6) . .
